data_4132051
loop_
_publ_author_name
'Spanopoulos, Ioannis'
'Ke, Weijun'
'Stoumpos, Constantinos C.'
'Schueller, Emily C.'
'Kontsevoi, Oleg Y.'
'Seshadri, Ram'
'Kanatzidis, Mercouri G.'

_publ_section_title
;
 Unraveling the Chemical Nature of the 3D &quot;Hollow&quot; Hybrid Halide
 Perovskites.
;
_journal_issue 17
_journal_name_full 'Journal of the American Chemical Society'
_journal_page_first 5728
_journal_page_last 5742
_journal_paper_doi 10.1021/jacs.8b01034
_journal_volume 140
_journal_year 2018
_chemical_formula_moiety (H2NCHNH2)0.73(H3NCH2CH2NH3)0.27(Pb)0.811(I)2.892
_chemical_formula_sum 'C H5 I3 N2 Pb0.96'
_chemical_formula_weight 624.7
_chemical_name_common '27% ethylenediamonium formamidinium lead iodide'
_space_group_IT_number 38
_space_group_name_Hall 'A 2 -2'
_space_group_name_H-M_alt 'A m m 2'
_symmetry_cell_setting orthorhombic
_symmetry_Int_Tables_number 38
_symmetry_space_group_name_Hall 'A 2 -2'
_symmetry_space_group_name_H-M 'A m m 2'
_cell_angle_alpha 90
_cell_angle_beta 90
_cell_angle_gamma 90
_cell_formula_units_Z 2
_cell_length_a 6.3652(19)
_cell_length_b 9.002(2)
_cell_length_c 9.0065(13)
_cell_measurement_reflns_used 2658
_cell_measurement_temperature 293
_cell_measurement_theta_max 29.52
_cell_measurement_theta_min 3.11
_cell_volume 516.1(2)
_diffrn_ambient_temperature 293
_diffrn_detector 'image plate (34 cm diameter)'
_diffrn_detector_area_resol_mean 6.67
_diffrn_measured_fraction_theta_full 0.98
_diffrn_measured_fraction_theta_max 0.98
_diffrn_measurement_device 'four-circle diffractometer'
_diffrn_measurement_device_type 'STOE IPDS 2T'
_diffrn_measurement_method 'rotation method'
_diffrn_radiation_monochromator graphite
_diffrn_radiation_probe x-ray
_diffrn_radiation_source 'X-ray tube'
_diffrn_radiation_type 'Mo K\a'
_diffrn_radiation_wavelength 0.71073
_diffrn_reflns_av_R_equivalents 0.1234
_diffrn_reflns_av_unetI/netI 0.1005
_diffrn_reflns_limit_h_max 8
_diffrn_reflns_limit_h_min -8
_diffrn_reflns_limit_k_max 11
_diffrn_reflns_limit_k_min -12
_diffrn_reflns_limit_l_max 12
_diffrn_reflns_limit_l_min -12
_diffrn_reflns_number 2524
_diffrn_reflns_theta_full 29.33
_diffrn_reflns_theta_max 29.33
_diffrn_reflns_theta_min 3.2
_diffrn_source 'sealed X-ray tube, 12 x 0.4 mm long-fine focus'
_diffrn_source_current 40
_diffrn_source_power 1.20
_diffrn_source_voltage 50
_exptl_absorpt_coefficient_mu 24.598
_exptl_absorpt_correction_T_max 0.5699
_exptl_absorpt_correction_T_min 0.0829
_exptl_absorpt_correction_type integration
_exptl_crystal_colour black
_exptl_crystal_density_diffrn 4.0202
_exptl_crystal_description 'Black octahedron'
_exptl_crystal_F_000 525
_exptl_crystal_size_max 0.6632
_exptl_crystal_size_mid 0.0482
_exptl_crystal_size_min 0.0330
_refine_diff_density_max 1.49
_refine_diff_density_min -2.21
_refine_ls_abs_structure_details '  432 of Friedel pairs used in the refinement'
_refine_ls_abs_structure_Flack 0.26(7)
_refine_ls_extinction_method none
_refine_ls_goodness_of_fit_gt 3.90
_refine_ls_goodness_of_fit_ref 3.02
_refine_ls_hydrogen_treatment constr
_refine_ls_number_constraints 10
_refine_ls_number_parameters 22
_refine_ls_number_reflns 1402
_refine_ls_number_restraints 2
_refine_ls_R_factor_all 0.1161
_refine_ls_R_factor_gt 0.0801
_refine_ls_shift/su_max 0.0406
_refine_ls_shift/su_mean 0.0079
_refine_ls_structure_factor_coef Fsqd
_refine_ls_weighting_details w=1/(\s^2^(I)+0.0004I^2^)
_refine_ls_weighting_scheme sigma
_refine_ls_wR_factor_gt 0.2226
_refine_ls_wR_factor_ref 0.2264
_reflns_number_gt 820
_reflns_number_total 1402
_reflns_threshold_expression I>2\s(I)
_cod_data_source_file ja8b01034_si_007.cif
_cod_data_source_block 27%_EN_FAPbI3
_cod_depositor_comments
;
The following automatic conversions were performed:

data item '_diffrn_radiation_probe' value 'X-ray' was changed to
'x-ray' in accordance with the
/home/saulius/struct/COD-crude-data/automatic-downloads/DataCite-retrospective/ACS/depositions/lib/dictionaries/cif_core.dic
dictionary named 'cif_core.dic' version 2.4.2 last updated on
2011-04-26.

Automatic conversion script
Id: cif_fix_values 6909 2019-04-08 15:41:33Z antanas 
;
_cod_original_cell_volume 516.0(2)
_cod_original_sg_symbol_Hall 'A -2x;-2y;2z'
_cod_original_formula_sum 'C1 H5 I3 N2 Pb0.96'
_cod_database_code 4132051

loop_
_space_group_symop_id
_space_group_symop_operation_xyz
1 x,y,z
2 -x,-y,z
3 x,-y,z
4 -x,y,z
5 x,y+1/2,z+1/2
6 -x,-y+1/2,z+1/2
7 x,-y+1/2,z+1/2
8 -x,y+1/2,z+1/2

loop_
_atom_site_label
_atom_site_type_symbol
_atom_site_fract_x
_atom_site_fract_y
_atom_site_fract_z
_atom_site_adp_type
_atom_site_U_iso_or_equiv
_atom_site_site_symmetry_multiplicity
_atom_site_occupancy
_atom_site_calc_flag
Pb1 Pb 0 0 -0.0045(5) Uani 0.033(4) 2 0.960(17) d
I1 I 0.5 0 -0.0330(12) Uani 0.049(7) 2 1 d
I2 I 0 0.7465(18) 0.2450(13) Uani 0.083(4) 4 1 d
C1 C 0.5 0.5 0.085(12) Uiso 0.16(4) 2 1 d
N1 N 0.5 0.63090(10) 0.024(12) Uiso 0.16(4) 4 1 d
H1c1 H 0.5 0.5 0.191324 Uiso 0.197 2 1 d
H1n1 H 0.5 0.639319 -0.072499 Uiso 0.197 4 1 d
H2n1 H 0.5 0.710066 0.079137 Uiso 0.197 4 1 d

loop_
_atom_site_aniso_label
_atom_site_aniso_type_symbol
_atom_site_aniso_U_11
_atom_site_aniso_U_22
_atom_site_aniso_U_33
_atom_site_aniso_U_12
_atom_site_aniso_U_13
_atom_site_aniso_U_23
Pb1 Pb 0.0296(19) 0.041(8) 0.029(7) 0 0 0
I1 I 0.022(3) 0.079(15) 0.047(13) 0 0 0
I2 I 0.118(4) 0.076(9) 0.055(8) 0 0 0.053(2)

loop_
_atom_type_symbol
_atom_type_scat_dispersion_real
_atom_type_scat_dispersion_imag
_atom_type_scat_source
C 0.0033 0.0016 'International Tables Vol C tables 4.2.6.8 and 6.1.1.1'
H 0.0000 0.0000 'International Tables Vol C tables 4.2.6.8 and 6.1.1.1'
I -0.4742 1.8119 'International Tables Vol C tables 4.2.6.8 and 6.1.1.1'
N 0.0061 0.0033 'International Tables Vol C tables 4.2.6.8 and 6.1.1.1'
Pb -3.3944 10.1111 'International Tables Vol C tables 4.2.6.8 and 6.1.1.1'

loop_
_exptl_crystal_face_index_h
_exptl_crystal_face_index_k
_exptl_crystal_face_index_l
_exptl_crystal_face_perp_dist
12 11 30 0.0482
-10 -11 -30 0.0451
-4 30 7 0.0330
5 -30 -5 0.0362
30 3 1 0.6632
-30 -1 -1 0.6416

loop_
_geom_angle_atom_site_label_1
_geom_angle_atom_site_label_2
_geom_angle_atom_site_label_3
_geom_angle_site_symmetry_1
_geom_angle_site_symmetry_3
_geom_angle
I1 Pb1 I1 1_455 . 170.8(3)
I1 Pb1 I2 1_455 1_545 93.24(14)
I1 Pb1 I2 1_455 5_544 86.71(15)
I1 Pb1 I2 1_455 2_565 93.24(14)
I1 Pb1 I2 1_455 6_554 86.71(15)
I1 Pb1 I2 . 1_545 93.24(14)
I1 Pb1 I2 . 5_544 86.71(15)
I1 Pb1 I2 . 2_565 93.24(14)
I1 Pb1 I2 . 6_554 86.71(15)
I2 Pb1 I2 1_545 5_544 179.1(4)
I2 Pb1 I2 1_545 2_565 90.9(4)
I2 Pb1 I2 1_545 6_554 90.0(4)
I2 Pb1 I2 5_544 2_565 90.0(4)
I2 Pb1 I2 5_544 6_554 89.0(4)
I2 Pb1 I2 2_565 6_554 179.1(4)
Pb1 I1 Pb1 . 1_655 170.8(4)
Pb1 I1 N1 . 1_545 89.30(15)
Pb1 I1 N1 . 5_544 94.4(2)
Pb1 I1 N1 . 2_665 89.30(15)
Pb1 I1 N1 . 6_654 94.4(2)
Pb1 I1 N1 1_655 1_545 89.30(15)
Pb1 I1 N1 1_655 5_544 94.4(2)
Pb1 I1 N1 1_655 2_665 89.30(15)
Pb1 I1 N1 1_655 6_654 94.4(2)
N1 I1 N1 1_545 5_544 115.2(18)
N1 I1 N1 1_545 2_665 163(3)
N1 I1 N1 1_545 6_654 82.3(18)
N1 I1 N1 5_544 2_665 82.3(18)
N1 I1 N1 5_544 6_654 32.9(6)
N1 I1 N1 2_665 6_654 115.2(18)
Pb1 I2 Pb1 1_565 5_555 179.1(5)
Pb1 I2 N1 1_565 1_455 80.3(10)
Pb1 I2 N1 1_565 . 80.3(10)
Pb1 I2 N1 1_565 6_565 103.4(9)
Pb1 I2 N1 1_565 6_665 103.4(9)
Pb1 I2 N1 5_555 1_455 100.2(10)
Pb1 I2 N1 5_555 . 100.2(10)
Pb1 I2 N1 5_555 6_565 76.0(9)
Pb1 I2 N1 5_555 6_665 76.0(9)
N1 I2 N1 1_455 . 109.5(16)
N1 I2 N1 1_455 6_565 75.9(15)
N1 I2 N1 1_455 6_665 174.0(18)
N1 I2 N1 . 6_565 174.0(18)
N1 I2 N1 . 6_665 75.9(15)
N1 I2 N1 6_565 6_665 98.5(14)
N1 C1 N1 . 2_665 130(10)
N1 C1 H1c1 . . 115
N1 C1 H1c1 2_665 . 115
I1 N1 I1 1_565 5_555 115(2)
I1 N1 I2 1_565 . 79.3(6)
I1 N1 I2 1_565 1_655 79.3(6)
I1 N1 I2 1_565 6_564 69.5(10)
I1 N1 I2 1_565 6_664 69.5(10)
I1 N1 C1 1_565 . 164(7)
I1 N1 H1n1 1_565 . 76.25
I1 N1 H2n1 1_565 . 43.75
I1 N1 I2 5_555 . 65.5(15)
I1 N1 I2 5_555 1_655 65.5(15)
I1 N1 I2 5_555 6_564 130.4(11)
I1 N1 I2 5_555 6_664 130.4(11)
I1 N1 C1 5_555 . 49(6)
I1 N1 H1n1 5_555 . 168.56
I1 N1 H2n1 5_555 . 71.45
I2 N1 I2 . 1_655 110(2)
I2 N1 I2 . 6_564 67.5(3)
I2 N1 I2 . 6_664 148.7(6)
I2 N1 C1 . . 91(4)
I2 N1 H1n1 . . 119.09
I2 N1 H2n1 . . 59.2
I2 N1 I2 1_655 6_564 148.7(6)
I2 N1 I2 1_655 6_664 67.5(3)
I2 N1 C1 1_655 . 91(4)
I2 N1 H1n1 1_655 . 119.09
I2 N1 H2n1 1_655 . 59.2
I2 N1 I2 6_564 6_664 98(2)
I2 N1 C1 6_564 . 119(3)
I2 N1 H1n1 6_564 . 51.82
I2 N1 H2n1 6_564 . 97.32
I2 N1 C1 6_664 . 119(3)
I2 N1 H1n1 6_664 . 51.82
I2 N1 H2n1 6_664 . 97.32
C1 N1 H1n1 . . 120
C1 N1 H2n1 . . 120
H1n1 N1 H2n1 . . 120

loop_
_geom_bond_atom_site_label_1
_geom_bond_atom_site_label_2
_geom_bond_site_symmetry_2
_geom_bond_distance
Pb1 I1 1_455 3.193(2)
Pb1 I1 . 3.193(2)
Pb1 I2 1_545 3.203(14)
Pb1 I2 5_544 3.164(14)
Pb1 I2 2_565 3.203(14)
Pb1 I2 6_554 3.164(14)
I1 N1 1_545 3.362(16)
I1 N1 5_544 4.16(10)
I1 N1 2_665 3.362(16)
I1 N1 6_654 4.16(10)
I2 N1 1_455 3.90(5)
I2 N1 . 3.90(5)
I2 N1 6_565 4.20(6)
I2 N1 6_665 4.20(6)
C1 N1 . 1.30(6)
C1 N1 2_665 1.30(6)
C1 H1c1 . 0.96
N1 H1n1 . 0.87
N1 H2n1 . 0.87

loop_
_geom_hbond_atom_site_label_D
_geom_hbond_atom_site_label_H
_geom_hbond_atom_site_label_A
_geom_hbond_site_symmetry_A
_geom_hbond_distance_DH
_geom_hbond_distance_HA
_geom_hbond_distance_DA
_geom_hbond_angle_DHA
C1 H1c1 I1 5_555 0.96 2.48 3.44(11) **

loop_
_twin_individual_id
_twin_individual_mass_fraction_refined
_twin_individual_twin_matrix_11
_twin_individual_twin_matrix_12
_twin_individual_twin_matrix_13
_twin_individual_twin_matrix_21
_twin_individual_twin_matrix_22
_twin_individual_twin_matrix_23
_twin_individual_twin_matrix_31
_twin_individual_twin_matrix_32
_twin_individual_twin_matrix_33
1 0.35(8) 1 0 0 0 1 0 0 0 1
2 0.38(4) -1 0 0 0 0 -1 0 -1 0
3 0.26(7) -1 0 0 0 -1 0 0 0 -1

loop_
_restr_distance_atom_site_label_1
_restr_distance_atom_site_label_2
_restr_distance_target
_restr_distance_target_weight_param
C1 N1 1.3 0.001

loop_
_restr_angle_atom_site_label_1
_restr_angle_site_symmetry_1
_restr_angle_atom_site_label_2
_restr_angle_atom_site_label_3
_restr_angle_target
_restr_angle_target_weight_param
N1 2_665 C1 N1 130 0.01
